data_4340691
loop_
_publ_author_name
'Ewing, Sarah J.'
'Vaqueiro, Paz'

_publ_section_title
;
 Synthesis and characterization of inorganic-organic hybrid gallium
 selenides.
;
_journal_issue 17
_journal_name_full 'Inorganic chemistry'
_journal_page_first 8845
_journal_page_last 8847
_journal_paper_doi 10.1021/ic5011314
_journal_volume 53
_journal_year 2014
_chemical_formula_moiety 'C18 H38.00 Ga4 N6 Se6'
_chemical_formula_sum 'C18 H38 Ga4 N6 Se6'
_chemical_formula_weight 1091.18
_space_group_IT_number 14
_symmetry_cell_setting monoclinic
_symmetry_space_group_name_Hall '-P 2yn'
_symmetry_space_group_name_H-M 'P 1 21/n 1'
_atom_sites_solution_hydrogens difmap
_atom_sites_solution_primary other
_cell_angle_alpha 90
_cell_angle_beta 105.253(3)
_cell_angle_gamma 90
_cell_formula_units_Z 4
_cell_length_a 14.2095(8)
_cell_length_b 11.0633(6)
_cell_length_c 21.2998(11)
_cell_measurement_reflns_used 0
_cell_measurement_temperature 100
_cell_measurement_theta_max 0
_cell_measurement_theta_min 0
_cell_volume 3230.5(3)
_computing_cell_refinement 'Apex2 (Bruker AXS, 2006)'
_computing_data_collection 'Apex2 (Bruker AXS, 2006)'
_computing_data_reduction 'Apex2 (Bruker AXS, 2006)'
_computing_molecular_graphics 'CAMERON (Watkin et al., 1996)'
_computing_publication_material 'CRYSTALS (Betteridge et al., 2003)'
_computing_structure_refinement 'CRYSTALS (Betteridge et al., 2003)'
_computing_structure_solution 'Superflip (Palatinus & Chapuis, 2007)'
_diffrn_ambient_temperature 100
_diffrn_measured_fraction_theta_full 0.993
_diffrn_measured_fraction_theta_max 0.986
_diffrn_measurement_device Area
_diffrn_measurement_device_type 'Bruker Kappa Apex2'
_diffrn_measurement_method \w/2\q
_diffrn_radiation_monochromator graphite
_diffrn_radiation_type 'Mo K\a'
_diffrn_radiation_wavelength 0.71073
_diffrn_reflns_av_R_equivalents 0.054
_diffrn_reflns_limit_h_max 17
_diffrn_reflns_limit_h_min -17
_diffrn_reflns_limit_k_max 13
_diffrn_reflns_limit_k_min 0
_diffrn_reflns_limit_l_max 26
_diffrn_reflns_limit_l_min 0
_diffrn_reflns_number 6539
_diffrn_reflns_theta_full 25.613
_diffrn_reflns_theta_max 26.405
_diffrn_reflns_theta_min 1.554
_diffrn_standards_number 0
_exptl_absorpt_coefficient_mu 10.080
_exptl_absorpt_correction_T_max 0.60
_exptl_absorpt_correction_T_min 0.55
_exptl_absorpt_correction_type multi-scan
_exptl_absorpt_process_details 'SADABS (Siemens, 1996)'
_exptl_crystal_colour 'pale brown'
_exptl_crystal_density_diffrn 2.243
_exptl_crystal_density_method 'not measured'
_exptl_crystal_description block
_exptl_crystal_F_000 2064.001
_exptl_crystal_size_max 0.060
_exptl_crystal_size_mid 0.050
_exptl_crystal_size_min 0.050
_refine_diff_density_max 1.81
_refine_diff_density_min -1.49
_refine_ls_extinction_method None
_refine_ls_goodness_of_fit_ref 1.0507
_refine_ls_hydrogen_treatment mixed
_refine_ls_matrix_type full
_refine_ls_number_parameters 211
_refine_ls_number_reflns 4814
_refine_ls_number_restraints 59
_refine_ls_R_factor_all 0.0774
_refine_ls_R_factor_gt 0.0594
_refine_ls_shift/su_max 0.0080988
_refine_ls_shift/su_mean 0.0005599
_refine_ls_structure_factor_coef F
_refine_ls_weighting_details
;
 Method, part 1, Chebychev polynomial, (Watkin, 1994, Prince, 1982) 
 [weight] = 1.0/[A~0~*T~0~(x)+A~1~*T~1~(x) ... +A~n-1~]*T~n-1~(x)] 
 where A~i~ are the Chebychev coefficients listed below and x= Fcalc/Fmax 
 Method = Robust Weighting (Prince, 1982) 
 W = [weight] * [1-(deltaF/6*sigmaF)^2^]^2^ 
 A~i~ are: 
 0.462 0.185 0.250 
;
_refine_ls_weighting_scheme calc
_refine_ls_wR_factor_all 0.0663
_refine_ls_wR_factor_gt 0.0549
_refine_ls_wR_factor_ref 0.0530
_reflns_limit_h_max 17
_reflns_limit_h_min -17
_reflns_limit_k_max 13
_reflns_limit_k_min 0
_reflns_limit_l_max 26
_reflns_limit_l_min 0
_reflns_number_gt 5198
_reflns_number_total 6539
_reflns_threshold_expression I>2.0\s(I)
_oxford_diffrn_Wilson_B_factor 1.73
_oxford_diffrn_Wilson_scale 462.12
_oxford_refine_ls_r_factor_ref 0.0550
_oxford_refine_ls_scale 0.05411(9)
_oxford_reflns_number_all 6514
_oxford_reflns_threshold_expression_ref I>3.0\s(I)
_cod_data_source_file ic5011314_si_001.cif
_cod_data_source_block 2
_cod_depositor_comments
;
The following automatic conversions were performed:

'_atom_sites_solution_primary' value 'Other' changed to 'other'
according to
/usr/data/users/saulius/crontab/automatic-downloads/rss-feeds/ACS/lib/dictionaries/cif_core.dic
dictionary named 'cif_core.dic' version 2.4.2 from 2011-04-26.

Automatic conversion script
Id: cif_fix_values 2281 2013-09-26 08:29:07Z andrius 

 Adding full bibliography for 4340690--4340691.cif.
;
_cod_original_sg_symbol_H-M 'P 21/n '
_cod_original_formula_sum 'C18 H38.00 Ga4 N6 Se6'
_cod_database_code 4340691

loop_
_symmetry_equiv_pos_as_xyz
x,y,z
-x,-y,-z
x+1/2,-y+1/2,z+1/2
-x+1/2,y+1/2,-z+1/2

loop_
_atom_site_label
_atom_site_type_symbol
_atom_site_fract_x
_atom_site_fract_y
_atom_site_fract_z
_atom_site_U_iso_or_equiv
_atom_site_occupancy
_atom_site_adp_type
_atom_site_refinement_flags_posn
_atom_site_refinement_flags_occupancy
_atom_site_disorder_assembly
_atom_site_disorder_group
Ga1 Ga 0.00621(7) 0.18092(8) 0.38267(4) 0.0175 1.0000 Uani . . . .
Ga2 Ga 0.03075(7) 0.21905(8) 0.55426(4) 0.0190 1.0000 Uani . . . .
Ga3 Ga -0.10267(7) -0.04381(8) 0.30200(4) 0.0179 1.0000 Uani . . . .
Ga4 Ga -0.14399(7) 0.40902(8) 0.28111(4) 0.0178 1.0000 Uani . . . .
Se5 Se 0.05069(6) 0.05276(8) 0.30399(4) 0.0237 1.0000 Uani . . . .
Se6 Se 0.00203(6) 0.39677(7) 0.36364(4) 0.0190 1.0000 Uani . . . .
Se7 Se -0.15245(6) 0.09513(7) 0.37479(4) 0.0186 1.0000 Uani . . . .
Se8 Se 0.12530(6) 0.16252(7) 0.48597(4) 0.0203 1.0000 Uani . . . .
Se9 Se 0.09506(7) 0.25287(7) 0.66489(4) 0.0232 1.0000 Uani . . . .
Se10 Se -0.21026(6) -0.04782(7) 0.19432(4) 0.0194 1.0000 Uani . . . .
N11 N -0.1489(5) 0.2664(6) 0.2214(3) 0.0211(15) 1.0000 Uiso D . . .
N12 N -0.1137(5) 0.5075(7) 0.2082(3) 0.0230(15) 1.0000 Uiso D . . .
C13 C -0.0766(15) 0.4201(10) 0.1684(7) 0.040(2) 0.41(2) Uiso D P 1 3
C14 C -0.0717(8) 0.4713(10) 0.1024(5) 0.042(3) 1.0000 Uiso D . . .
C15 C -0.0515(13) 0.3809(11) 0.0534(7) 0.080(5) 1.0000 Uiso D . . .
C16 C -0.1001(19) 0.2581(16) 0.0525(7) 0.052(5) 0.57(3) Uiso D P 1 5
C17 C -0.1083(8) 0.2105(9) 0.1186(5) 0.040(2) 1.0000 Uiso D . 1 .
C18 C -0.1464(13) 0.3102(9) 0.1561(6) 0.036(2) 0.59(2) Uiso D P 1 4
N19 N -0.1013(5) 0.1407(7) 0.5445(3) 0.0223(15) 1.0000 Uiso D . . .
N20 N -0.0486(5) 0.3690(6) 0.5179(3) 0.0195(14) 1.0000 Uiso . . . .
C21 C -0.1527(7) 0.3373(7) 0.4974(4) 0.030(2) 1.0000 Uiso D . . .
C22 C -0.2199(6) 0.4459(7) 0.4974(4) 0.0253(18) 1.0000 Uiso D . . .
C23 C -0.3272(7) 0.4094(10) 0.4783(5) 0.044(3) 1.0000 Uiso D . . .
C24 C -0.3476(8) 0.3041(8) 0.5195(5) 0.045(3) 1.0000 Uiso D . . .
C25 C -0.2786(6) 0.1967(8) 0.5232(5) 0.034(2) 1.0000 Uiso D . . .
C26 C -0.1722(6) 0.2385(8) 0.5426(4) 0.029(2) 1.0000 Uiso D . . .
N27 N 0.0759(10) 0.6253(12) 0.2543(6) 0.072(3) 1.0000 Uiso D . . .
C36 C 0.2264(11) 0.7447(18) 0.2443(9) 0.109(4) 0.51(2) Uiso D P 1 2
N38 N 0.229(2) 0.792(3) 0.3092(8) 0.104(4) 0.51(2) Uiso D P 1 2
C30 C 0.085(2) 0.893(3) 0.1379(18) 0.109(4) 0.51(2) Uiso D P 1 2
N39 N 0.2807(17) 0.697(3) 0.2836(12) 0.104(4) 0.49(2) Uiso D P 1 1
C34 C 0.255(2) 0.868(3) 0.2207(12) 0.109(4) 0.51(2) Uiso D P 1 2
C33 C 0.196(2) 0.901(3) 0.1512(13) 0.109(4) 0.51(2) Uiso D P 1 2
C28 C 0.1244(14) 0.6980(18) 0.2135(8) 0.109(4) 0.47(2) Uiso D P 1 2
C31 C 0.0974(17) 0.846(4) 0.1213(13) 0.109(4) 0.49(2) Uiso D P 1 1
C32 C 0.2086(18) 0.856(4) 0.1332(14) 0.109(4) 0.49(2) Uiso D P 1 1
C37 C 0.2074(14) 0.7844(17) 0.2477(9) 0.109(4) 0.49(2) Uiso D P 1 1
C29 C 0.0509(13) 0.7858(16) 0.1714(9) 0.084(5) 1.0000 Uiso D . 1 .
C35 C 0.2694(13) 0.817(3) 0.2009(16) 0.109(4) 0.49(2) Uiso D P 1 1
C1 C -0.098(2) 0.3002(11) 0.1748(8) 0.036(2) 0.41(2) Uiso D P 1 3
C2 C -0.1086(15) 0.4245(12) 0.1530(10) 0.036(2) 0.59(2) Uiso D P 1 4
C8 C -0.045(2) 0.2474(16) 0.0736(14) 0.052(5) 0.43(3) Uiso D P 1 6
C9 C 0.1152(16) 0.718(3) 0.2203(10) 0.099(4) 0.53(2) Uiso D P 1 1
H211 H -0.1671 0.3054 0.4541 0.0365 1.0000 Uiso . . . .
H221 H -0.2044 0.4804 0.5398 0.0319 1.0000 Uiso . . . .
H222 H -0.2094 0.5051 0.4673 0.0319 1.0000 Uiso . . . .
H231 H -0.3660 0.4769 0.4837 0.0538 1.0000 Uiso . . . .
H232 H -0.3452 0.3856 0.4337 0.0538 1.0000 Uiso . . . .
H241 H -0.3418 0.3329 0.5625 0.0548 1.0000 Uiso . . . .
H242 H -0.4130 0.2770 0.5014 0.0548 1.0000 Uiso . . . .
H251 H -0.2890 0.1402 0.5545 0.0413 1.0000 Uiso . . . .
H252 H -0.2921 0.1583 0.4818 0.0413 1.0000 Uiso . . . .
H261 H -0.1598 0.2728 0.5853 0.0360 1.0000 Uiso . . . .
H191 H -0.0989 0.0881 0.5804 0.0273 1.0000 Uiso . . . .
H192 H -0.1191 0.0948 0.5053 0.0273 1.0000 Uiso . . . .
H201 H -0.0387 0.4299 0.5506 0.0245 1.0000 Uiso . . . .
H202 H -0.0283 0.3992 0.4817 0.0245 1.0000 Uiso . . . .
H291 H -0.0001 0.8163 0.1883 0.1004 1.0000 Uiso . . 1 .
H292 H 0.0219 0.7282 0.1373 0.1004 1.0000 Uiso . . 1 .
H311 H 0.0759 0.9275 0.1177 0.129(4) 0.49(2) Uiso . P 1 1
H312 H 0.0707 0.8060 0.0807 0.129(4) 0.49(2) Uiso . P 1 1
H301 H 0.0629 0.9637 0.1516 0.129(4) 0.51(2) Uiso . P 1 2
H302 H 0.0584 0.8830 0.0914 0.129(4) 0.51(2) Uiso . P 1 2
H331 H 0.2126 0.9805 0.1412 0.129(4) 0.51(2) Uiso . P 1 2
H332 H 0.2164 0.8465 0.1205 0.129(4) 0.51(2) Uiso . P 1 2
H321 H 0.2257 0.9283 0.1217 0.129(4) 0.49(2) Uiso . P 1 1
H322 H 0.2240 0.7935 0.1014 0.129(4) 0.49(2) Uiso . P 1 1
H341 H 0.2458 0.9290 0.2480 0.129(4) 0.51(2) Uiso . P 1 2
H342 H 0.3230 0.8642 0.2202 0.129(4) 0.51(2) Uiso . P 1 2
H351 H 0.3102 0.8820 0.2171 0.129(4) 0.49(2) Uiso . P 1 1
H352 H 0.3081 0.7471 0.1968 0.129(4) 0.49(2) Uiso . P 1 1
H371 H 0.2002 0.8521 0.2735 0.129(4) 0.49(2) Uiso . P 1 1
H91 H 0.1370 0.6685 0.1923 0.118(4) 0.53(2) Uiso . P 1 1
H361 H 0.2748 0.6842 0.2459 0.129(4) 0.51(2) Uiso . P 1 2
H281 H 0.1343 0.6409 0.1820 0.129(4) 0.47(2) Uiso . P 1 2
H111 H -0.2077 0.2220 0.2178 0.0261 1.0000 Uiso . . . .
H112 H -0.0947 0.2143 0.2387 0.0261 1.0000 Uiso . . . .
H121 H -0.1637 0.5659 0.1926 0.0285 1.0000 Uiso . . . .
H122 H -0.0530 0.5487 0.2241 0.0285 1.0000 Uiso . . . .
H141 H -0.1181 0.5284 0.0788 0.0496 1.0000 Uiso . . . .
H142 H -0.0120 0.5132 0.1214 0.0496 1.0000 Uiso . . . .
H151 H -0.0733 0.4148 0.0111 0.0935 1.0000 Uiso . . . .
H152 H 0.0172 0.3681 0.0633 0.0935 1.0000 Uiso . . . .
H161 H -0.1639 0.2630 0.0242 0.062(5) 0.57(3) Uiso . P 1 5
H162 H -0.0632 0.2005 0.0351 0.062(5) 0.57(3) Uiso . P 1 5
H81 H 0.0197 0.2273 0.0929 0.062(5) 0.43(3) Uiso . P 1 6
H82 H -0.0678 0.2004 0.0336 0.062(5) 0.43(3) Uiso . P 1 6
H171 H -0.1524 0.1438 0.1115 0.0489 1.0000 Uiso . . 1 .
H172 H -0.0457 0.1836 0.1432 0.0489 1.0000 Uiso . . 1 .
H11 H -0.0341 0.2760 0.1988 0.044(2) 0.41(2) Uiso . P 1 3
H131 H -0.0085 0.4210 0.1907 0.048(2) 0.41(2) Uiso . P 1 3
H181 H -0.2122 0.3185 0.1335 0.043(2) 0.59(2) Uiso . P 1 4
H21 H -0.0441 0.3981 0.1768 0.044(2) 0.59(2) Uiso . P 1 4

loop_
_atom_site_aniso_label
_atom_site_aniso_U_11
_atom_site_aniso_U_22
_atom_site_aniso_U_33
_atom_site_aniso_U_23
_atom_site_aniso_U_13
_atom_site_aniso_U_12
Ga1 0.0205(5) 0.0122(4) 0.0156(4) -0.0011(3) -0.0026(3) -0.0001(3)
Ga2 0.0222(5) 0.0131(4) 0.0163(4) 0.0004(3) -0.0045(3) -0.0011(3)
Ga3 0.0212(5) 0.0136(4) 0.0152(4) -0.0024(3) -0.0019(3) -0.0001(3)
Ga4 0.0224(5) 0.0150(4) 0.0121(4) 0.0004(3) -0.0021(3) 0.0007(4)
Se5 0.0235(4) 0.0209(4) 0.0251(4) -0.0072(3) 0.0038(3) -0.0016(3)
Se6 0.0240(4) 0.0114(4) 0.0163(4) -0.0006(3) -0.0042(3) -0.0007(3)
Se7 0.0213(4) 0.0167(4) 0.0150(4) -0.0038(3) 0.0000(3) -0.0019(3)
Se8 0.0212(4) 0.0158(4) 0.0183(4) 0.0009(3) -0.0047(3) 0.0017(3)
Se9 0.0336(5) 0.0134(4) 0.0153(4) -0.0022(3) -0.0065(3) 0.0003(3)
Se10 0.0231(4) 0.0194(4) 0.0127(4) -0.0014(3) -0.0003(3) -0.0026(3)

loop_
_atom_type_symbol
_atom_type_scat_dispersion_real
_atom_type_scat_dispersion_imag
_atom_type_scat_Cromer_Mann_a1
_atom_type_scat_Cromer_Mann_b1
_atom_type_scat_Cromer_Mann_a2
_atom_type_scat_Cromer_Mann_b2
_atom_type_scat_Cromer_Mann_a3
_atom_type_scat_Cromer_Mann_b3
_atom_type_scat_Cromer_Mann_a4
_atom_type_scat_Cromer_Mann_b4
_atom_type_scat_Cromer_Mann_c
_atom_type_scat_source
C 0.0033 0.0016 2.3100 20.8439 1.0200 10.2075 1.5886 0.5687 0.8650 51.6512 0.2156 'International Tables Vol C 4.2.6.8 and 6.1.1.4'
H 0.0000 0.0000 0.4930 10.5109 0.3229 26.1257 0.1402 3.1424 0.0408 57.7998 0.0030 'International Tables Vol C 4.2.6.8 and 6.1.1.4'
N 0.0061 0.0033 12.2126 0.0057 3.1322 9.8933 2.0125 28.9975 1.1663 0.5826 -11.5290 'International Tables Vol C 4.2.6.8 and 6.1.1.4'
Ga 0.2307 1.6083 15.2354 3.0669 6.7006 0.2412 4.3591 10.7805 2.9623 61.4135 1.7189 'International Tables Vol C 4.2.6.8 and 6.1.1.4'
Se -0.0929 2.2259 17.0006 2.4098 5.8196 0.2726 3.9731 15.2372 4.3543 43.8163 2.8409 'International Tables Vol C 4.2.6.8 and 6.1.1.4'

loop_
_geom_angle_atom_site_label_1
_geom_angle_site_symmetry_1
_geom_angle_atom_site_label_2
_geom_angle_atom_site_label_3
_geom_angle_site_symmetry_3
_geom_angle
_geom_angle_publ_flag
Se5 . Ga1 Se6 . 117.69(5) yes
Se5 . Ga1 Se7 . 97.58(4) yes
Se6 . Ga1 Se7 . 113.30(5) yes
Se5 . Ga1 Se8 . 109.70(5) yes
Se6 . Ga1 Se8 . 102.54(4) yes
Se7 . Ga1 Se8 . 116.76(5) yes
Se8 . Ga2 Se9 . 122.92(5) yes
Se8 . Ga2 N19 . 119.7(2) yes
Se9 . Ga2 N19 . 106.2(2) yes
Se8 . Ga2 N20 . 109.6(2) yes
Se9 . Ga2 N20 . 106.5(2) yes
N19 . Ga2 N20 . 84.5(3) yes
Se9 2_556 Ga3 Se5 . 116.60(5) yes
Se9 2_556 Ga3 Se7 . 114.86(5) yes
Se5 . Ga3 Se7 . 97.02(4) yes
Se9 2_556 Ga3 Se10 . 103.30(4) yes
Se5 . Ga3 Se10 . 111.70(5) yes
Se7 . Ga3 Se10 . 113.86(4) yes
Se10 4_455 Ga4 Se6 . 120.68(5) yes
Se10 4_455 Ga4 N11 . 114.8(2) yes
Se6 . Ga4 N11 . 107.8(2) yes
Se10 4_455 Ga4 N12 . 116.3(2) yes
Se6 . Ga4 N12 . 106.3(2) yes
N11 . Ga4 N12 . 85.2(3) yes
Ga3 . Se5 Ga1 . 82.63(4) yes
Ga1 . Se6 Ga4 . 99.24(4) yes
Ga3 . Se7 Ga1 . 82.47(4) yes
Ga1 . Se8 Ga2 . 99.63(4) yes
Ga3 2_556 Se9 Ga2 . 96.75(4) yes
Ga3 . Se10 Ga4 4_445 99.82(4) yes
Ga4 . N11 C1 . 107.1(6) yes
Ga4 . N11 H111 . 109.8 no
C1 . N11 H111 . 132.3 no
Ga4 . N11 H112 . 109.8 no
C1 . N11 H112 . 85.5 no
H111 . N11 H112 . 108.6 no
Ga4 . N11 C18 . 109.3(5) yes
Ga4 . N11 H111 . 109.8 no
C18 . N11 H111 . 109.2 no
Ga4 . N11 H112 . 109.8 no
C18 . N11 H112 . 110.0 no
H111 . N11 H112 . 108.6 no
Ga4 . N12 C13 . 105.5(6) yes
Ga4 . N12 H121 . 109.9 no
C13 . N12 H121 . 126.3 no
Ga4 . N12 H122 . 109.8 no
C13 . N12 H122 . 95.2 no
H121 . N12 H122 . 108.7 no
Ga4 . N12 C2 . 109.4(6) yes
Ga4 . N12 H121 . 109.9 no
C2 . N12 H121 . 109.0 no
Ga4 . N12 H122 . 109.8 no
C2 . N12 H122 . 110.0 no
H121 . N12 H122 . 108.7 no
N12 . C13 C14 . 113.2(10) yes
N12 . C13 C1 . 117.0(10) yes
C14 . C13 C1 . 120.8(11) yes
N12 . C13 H131 . 100.2 no
C14 . C13 H131 . 99.5 no
C1 . C13 H131 . 100.5 no
C13 . C14 C15 . 116.5(10) yes
C13 . C14 H141 . 122.4 no
C15 . C14 H141 . 107.5 no
C13 . C14 H142 . 92.3 no
C15 . C14 H142 . 107.5 no
H141 . C14 H142 . 108.4 no
C15 . C14 C2 . 117.0(11) yes
C15 . C14 H141 . 107.5 no
C2 . C14 H141 . 107.5 no
C15 . C14 H142 . 107.5 no
C2 . C14 H142 . 108.7 no
H141 . C14 H142 . 108.4 no
C14 . C15 C16 . 115.3(13) yes
C14 . C15 H151 . 108.5 no
C16 . C15 H151 . 107.9 no
C14 . C15 H152 . 108.1 no
C16 . C15 H152 . 107.8 no
H151 . C15 H152 . 109.1 no
C14 . C15 C8 . 116.6(14) yes
C14 . C15 H151 . 108.5 no
C8 . C15 H151 . 128.8 no
C14 . C15 H152 . 108.1 no
C8 . C15 H152 . 79.2 no
H151 . C15 H152 . 109.1 no
C15 . C16 C17 . 116.0(12) yes
C15 . C16 H161 . 108.1 no
C15 . C16 H162 . 107.8 no
H161 . C16 H162 . 108.8 no
H171 . C17 H172 . 108.9 no
C17 . C18 N11 . 110.6(8) yes
N11 . C18 C2 . 116.7(11) yes
N11 . C18 H181 . 104.3 no
C2 . C18 H181 . 103.5 no
Ga2 . N19 C26 . 107.3(5) yes
Ga2 . N19 H191 . 110.0 no
C26 . N19 H191 . 110.5 no
Ga2 . N19 H192 . 110.1 no
C26 . N19 H192 . 110.2 no
H191 . N19 H192 . 108.8 no
Ga2 . N20 C21 . 109.4(5) yes
Ga2 . N20 H201 . 109.7 no
C21 . N20 H201 . 109.3 no
Ga2 . N20 H202 . 109.7 no
C21 . N20 H202 . 109.8 no
H201 . N20 H202 . 109.0 no
N20 . C21 C22 . 113.0(7) yes
N20 . C21 C26 . 108.6(7) yes
C22 . C21 C26 . 110.1(7) yes
N20 . C21 H211 . 108.5 no
C22 . C21 H211 . 108.2 no
C26 . C21 H211 . 108.3 no
C21 . C22 C23 . 111.8(8) yes
C21 . C22 H221 . 109.0 no
C23 . C22 H221 . 108.9 no
C21 . C22 H222 . 109.3 no
C23 . C22 H222 . 108.9 no
H221 . C22 H222 . 109.0 no
C22 . C23 C24 . 112.0(8) yes
C22 . C23 H231 . 109.2 no
C24 . C23 H231 . 109.0 no
C22 . C23 H232 . 109.0 no
C24 . C23 H232 . 108.7 no
H231 . C23 H232 . 108.9 no
C23 . C24 C25 . 113.9(8) yes
C23 . C24 H241 . 108.4 no
C25 . C24 H241 . 108.6 no
C23 . C24 H242 . 108.5 no
C25 . C24 H242 . 108.6 no
H241 . C24 H242 . 108.8 no
C24 . C25 C26 . 110.7(8) yes
C24 . C25 H251 . 109.2 no
C26 . C25 H251 . 109.4 no
C24 . C25 H252 . 109.3 no
C26 . C25 H252 . 109.2 no
H251 . C25 H252 . 109.0 no
C25 . C26 C21 . 112.1(7) yes
C25 . C26 N19 . 114.0(7) yes
C21 . C26 N19 . 107.8(7) yes
C25 . C26 H261 . 107.4 no
C21 . C26 H261 . 107.2 no
N19 . C26 H261 . 108.1 no
N38 . C36 C34 . 92.51(10) yes
N38 . C36 C28 . 108.04(10) yes
C34 . C36 C28 . 117.39(10) yes
N38 . C36 H361 . 112.5 no
C34 . C36 H361 . 112.7 no
C28 . C36 H361 . 112.0 no
C33 . C30 H301 . 108.3 no
C33 . C30 H302 . 107.3 no
H301 . C30 H302 . 110.6 no
C36 . C34 C33 . 113.61(10) yes
C36 . C34 H341 . 110.6 no
C33 . C34 H341 . 108.0 no
C36 . C34 H342 . 107.8 no
C33 . C34 H342 . 106.7 no
H341 . C34 H342 . 110.1 no
C34 . C33 C30 . 115.65(10) yes
C34 . C33 H331 . 109.4 no
C30 . C33 H331 . 108.3 no
C34 . C33 H332 . 108.5 no
C30 . C33 H332 . 108.1 no
H331 . C33 H332 . 106.6 no
N27 . C28 C29 . 109.7(15) yes
N27 . C28 C37 . 118.4(14) yes
C36 . C28 N27 . 118.1(12) yes
C36 . C28 H281 . 103.2 no
N27 . C28 H281 . 103.2 no
C32 . C31 H311 . 103.5 no
C32 . C31 H312 . 109.3 no
H311 . C31 H312 . 108.7 no
C31 . C32 C35 . 115.62(10) yes
C31 . C32 H321 . 111.6 no
C35 . C32 H321 . 112.5 no
C31 . C32 H322 . 103.1 no
C35 . C32 H322 . 105.3 no
H321 . C32 H322 . 107.6 no
N39 . C37 C35 . 92.57(10) yes
N39 . C37 C9 . 108.07(10) yes
C35 . C37 C9 . 117.33(10) yes
N39 . C37 H371 . 112.6 no
C35 . C37 H371 . 110.8 no
C9 . C37 H371 . 113.6 no
H291 . C29 H292 . 107.5 no
C31 . C29 C9 . 115.2(18) yes
C28 . C29 C30 . 121.1(17) yes
C37 . C35 C32 . 113.53(10) yes
C37 . C35 H351 . 110.5 no
C32 . C35 H351 . 106.0 no
C37 . C35 H352 . 107.7 no
C32 . C35 H352 . 109.4 no
H351 . C35 H352 . 109.7 no
C17 . C1 N11 . 114.4(12) yes
N11 . C1 C13 . 119.3(12) yes
N11 . C1 H11 . 98.1 no
C13 . C1 H11 . 96.8 no
N12 . C2 C14 . 118.3(10) yes
N12 . C2 C18 . 114.9(12) yes
C14 . C2 C18 . 126.7(14) yes
N12 . C2 H21 . 90.5 no
C14 . C2 H21 . 91.0 no
C18 . C2 H21 . 91.5 no
C15 . C8 C17 . 115.4(13) yes
C15 . C8 H81 . 109.5 no
C15 . C8 H82 . 106.6 no
H81 . C8 H82 . 108.8 no
N27 . C9 C29 . 119.0(16) yes
C37 . C9 N27 . 124.8(15) yes
C37 . C9 H91 . 98.0 no
N27 . C9 H91 . 98.0 no

loop_
_geom_bond_atom_site_label_1
_geom_bond_atom_site_label_2
_geom_bond_site_symmetry_2
_geom_bond_distance
_geom_bond_publ_flag
Ga1 Se5 . 2.4033(12) yes
Ga1 Se6 . 2.4203(11) yes
Ga1 Se7 . 2.4109(12) yes
Ga1 Se8 . 2.4056(11) yes
Ga2 Se8 . 2.3108(13) yes
Ga2 Se9 . 2.3227(11) yes
Ga2 N19 . 2.027(7) yes
Ga2 N20 . 2.040(7) yes
Ga3 Se9 2_556 2.4122(12) yes
Ga3 Se5 . 2.4174(13) yes
Ga3 Se7 . 2.4174(12) yes
Ga3 Se10 . 2.3990(11) yes
Ga4 Se10 4_455 2.3155(13) yes
Ga4 Se6 . 2.3440(11) yes
Ga4 N11 . 2.016(7) yes
Ga4 N12 . 2.033(7) yes
N11 C1 . 1.42(2) yes
N11 H111 . 0.954 no
N11 H112 . 0.955 no
N11 C18 . 1.482(9) yes
N11 H111 . 0.954 no
N11 H112 . 0.955 no
N12 C13 . 1.472(9) yes
N12 H121 . 0.953 no
N12 H122 . 0.956 no
N12 C2 . 1.51(2) yes
N12 H121 . 0.953 no
N12 H122 . 0.956 no
C13 C14 . 1.534(7) yes
C13 C1 . 1.376(9) yes
C13 H131 . 0.960 no
C14 C15 . 1.527(9) yes
C14 H141 . 0.956 no
C14 H142 . 0.957 no
C14 C15 . 1.527(9) yes
C14 C2 . 1.41(2) yes
C14 H141 . 0.956 no
C14 H142 . 0.957 no
C15 C16 . 1.521(9) yes
C15 H151 . 0.950 no
C15 H152 . 0.954 no
C15 C8 . 1.534(10) yes
C15 H151 . 0.950 no
C15 H152 . 0.954 no
C16 C17 . 1.536(9) yes
C16 H161 . 0.949 no
C16 H162 . 0.959 no
C17 H171 . 0.954 no
C17 H172 . 0.953 no
C17 C1 . 1.534(7) yes
C17 C18 . 1.542(7) yes
C17 C8 . 1.532(10) yes
C18 C2 . 1.382(9) yes
C18 H181 . 0.937 no
N19 C26 . 1.473(11) yes
N19 H191 . 0.955 no
N19 H192 . 0.953 no
N20 C21 . 1.469(11) yes
N20 H201 . 0.953 no
N20 H202 . 0.953 no
C21 C22 . 1.535(8) yes
C21 C26 . 1.529(8) yes
C21 H211 . 0.958 no
C22 C23 . 1.526(8) yes
C22 H221 . 0.951 no
C22 H222 . 0.955 no
C23 C24 . 1.531(8) yes
C23 H231 . 0.953 no
C23 H232 . 0.954 no
C24 C25 . 1.529(8) yes
C24 H241 . 0.952 no
C24 H242 . 0.956 no
C25 C26 . 1.530(8) yes
C25 H251 . 0.954 no
C25 H252 . 0.952 no
C26 H261 . 0.958 no
N27 C9 . 1.450(9) yes
N27 C28 . 1.480(10) yes
C36 N38 . 1.472(6) yes
C36 C34 . 1.546(7) yes
C36 C28 . 1.516(7) yes
C36 H361 . 0.954 no
C30 C29 . 1.527(10) yes
C30 C33 . 1.534(7) yes
C30 H301 . 0.916 no
C30 H302 . 0.971 no
N39 C37 . 1.477(7) yes
C34 C33 . 1.538(6) yes
C34 H341 . 0.917 no
C34 H342 . 0.976 no
C33 H331 . 0.949 no
C33 H332 . 0.986 no
C28 C29 . 1.532(10) yes
C28 C37 . 1.544(10) yes
C28 H281 . 0.958 no
C31 C29 . 1.543(10) yes
C31 C32 . 1.537(7) yes
C31 H311 . 0.954 no
C31 H312 . 0.956 no
C32 C35 . 1.535(7) yes
C32 H321 . 0.886 no
C32 H322 . 1.033 no
C37 C35 . 1.538(7) yes
C37 C9 . 1.481(10) yes
C37 H371 . 0.950 no
C29 H291 . 0.952 no
C29 H292 . 0.972 no
C29 C9 . 1.41(3) yes
C35 H351 . 0.928 no
C35 H352 . 0.970 no
C1 H11 . 0.956 no
C2 H21 . 0.968 no
C8 H81 . 0.929 no
C8 H82 . 0.978 no
C9 H91 . 0.920 no

loop_
_geom_hbond_atom_site_label_D
_geom_hbond_atom_site_label_H
_geom_hbond_atom_site_label_A
_geom_hbond_angle_DHA
_geom_hbond_distance_DH
_geom_hbond_distance_HA
_geom_hbond_distance_DA
_geom_hbond_publ_flag
N12 H122 N27 176.4(6) 0.956 1.966 2.92(3) yes
